data_7155564
loop_
_publ_author_name
'Yang, Hongguang'
'Liu, Xiaoyu'
'Li, Xiaoyu'
'Shi, Xiang'
'Yang, Feilong'
'Jiao, Xiaozhen'
'Xie, Ping'

_publ_section_title
;
 Enantioselective total synthesis of colomitides and their absolute
 configuration determination and structural revision.
;
_journal_issue 17
_journal_name_full 'Organic &amp; biomolecular chemistry'
_journal_page_first 3728
_journal_page_last 3735
_journal_paper_doi 10.1039/c7ob00539c
_journal_volume 15
_journal_year 2017
_chemical_absolute_configuration ad
_chemical_formula_moiety 'C16 H28 O3 Si'
_chemical_formula_sum 'C16 H28 O3 Si'
_chemical_formula_weight 296.47
_space_group_crystal_system monoclinic
_space_group_IT_number 4
_space_group_name_Hall 'P 2yb'
_space_group_name_H-M_alt 'P 1 21 1'
_symmetry_space_group_name_Hall 'P 2yb'
_symmetry_space_group_name_H-M 'P 1 21 1'
_atom_sites_solution_hydrogens geom
_audit_creation_date 2016-12-27
_audit_creation_method
;
  Olex2 1.1
  (compiled 2011.02.15 svn.r1672, GUI svn.r3494)
;
_audit_update_record
;
2017-02-21 deposited with the CCDC.
2017-04-03 downloaded from the CCDC.
;
_cell_angle_alpha 90
_cell_angle_beta 91.679(3)
_cell_angle_gamma 90
_cell_formula_units_Z 4
_cell_length_a 9.9108(3)
_cell_length_b 9.8191(3)
_cell_length_c 18.3013(6)
_cell_measurement_reflns_used 5948
_cell_measurement_temperature 104.6
_cell_measurement_theta_max 70.9961
_cell_measurement_theta_min 4.4988
_cell_volume 1780.23(10)
_computing_cell_refinement
;
CrysAlisPro, Agilent Technologies,
Version 1.171.35.11 (release 16-05-2011 CrysAlis171 .NET)
(compiled May 16 2011,17:55:39)
;
_computing_data_collection
;
CrysAlisPro, Agilent Technologies,
Version 1.171.35.11 (release 16-05-2011 CrysAlis171 .NET)
(compiled May 16 2011,17:55:39)
;
_computing_data_reduction
;
CrysAlisPro, Agilent Technologies,
Version 1.171.35.11 (release 16-05-2011 CrysAlis171 .NET)
(compiled May 16 2011,17:55:39)
;
_computing_molecular_graphics
;
O. V. Dolomanov, L. J. Bourhis, R. J. Gildea, J. A. K. Howard and H. Puschmann,
OLEX2: a complete structure solution, refinement and analysis program.
J. Appl. Cryst. (2009). 42, 339-341.
;
_computing_publication_material
;
O. V. Dolomanov, L. J. Bourhis, R. J. Gildea, J. A. K. Howard and H. Puschmann,
OLEX2: a complete structure solution, refinement and analysis program.
J. Appl. Cryst. (2009). 42, 339-341.
;
_computing_structure_refinement 'SHELXL-2014/7 (Sheldrick, 2014)'
_computing_structure_solution 'A short history of SHELX (Sheldrick, 2007)/Bruker'
_diffrn_ambient_temperature 104.6
_diffrn_detector_area_resol_mean 16.0971
_diffrn_measured_fraction_theta_full 0.999
_diffrn_measured_fraction_theta_max 0.989
_diffrn_measurement_details
;
#__ type_ start__ end____ width___ exp.time_
  1 omega  -50.00   10.00   1.0000    1.5000
omega____ theta____ kappa____ phi______ frames
    -       -8.5000  111.0000 -150.0000 60

#__ type_ start__ end____ width___ exp.time_
  2 omega  -20.00   41.00   1.0000    1.5000
omega____ theta____ kappa____ phi______ frames
    -       36.7919  -37.0000   30.0000 61

#__ type_ start__ end____ width___ exp.time_
  3 omega   49.00  105.00   1.0000    1.5000
omega____ theta____ kappa____ phi______ frames
    -       36.7919   37.0000  -30.0000 56

#__ type_ start__ end____ width___ exp.time_
  4 omega  -14.00   62.00   1.0000    1.5000
omega____ theta____ kappa____ phi______ frames
    -       36.7919  -77.0000  120.0000 76

#__ type_ start__ end____ width___ exp.time_
  5 omega   -2.00   52.00   1.0000    1.5000
omega____ theta____ kappa____ phi______ frames
    -       36.7919  -37.0000 -180.0000 54

#__ type_ start__ end____ width___ exp.time_
  6 omega  -24.00   53.00   1.0000    1.5000
omega____ theta____ kappa____ phi______ frames
    -       36.7919  -37.0000  -90.0000 77

#__ type_ start__ end____ width___ exp.time_
  7 omega  -29.00   61.00   1.0000    1.5000
omega____ theta____ kappa____ phi______ frames
    -       36.7919  -77.0000 -180.0000 90

#__ type_ start__ end____ width___ exp.time_
  8 omega   20.00   92.00   1.0000    1.5000
omega____ theta____ kappa____ phi______ frames
    -       36.7919   65.0000  -97.0000 72

#__ type_ start__ end____ width___ exp.time_
  9 omega   56.00   95.00   1.0000    3.0000
omega____ theta____ kappa____ phi______ frames
    -      108.0000  -45.0000 -150.0000 39

#__ type_ start__ end____ width___ exp.time_
 10 omega  109.00  161.00   1.0000    3.0000
omega____ theta____ kappa____ phi______ frames
    -      108.0000   45.0000  120.0000 52

#__ type_ start__ end____ width___ exp.time_
 11 omega   91.00  124.00   1.0000    3.0000
omega____ theta____ kappa____ phi______ frames
    -      108.0000   45.0000  -30.0000 33

#__ type_ start__ end____ width___ exp.time_
 12 omega  144.00  170.00   1.0000    3.0000
omega____ theta____ kappa____ phi______ frames
    -      108.0000   45.0000  -30.0000 26

#__ type_ start__ end____ width___ exp.time_
 13 omega   88.00  114.00   1.0000    3.0000
omega____ theta____ kappa____ phi______ frames
    -      108.0000   65.0000  -97.0000 26

#__ type_ start__ end____ width___ exp.time_
 14 omega   81.00  107.00   1.0000    3.0000
omega____ theta____ kappa____ phi______ frames
    -      108.0000   77.0000  -90.0000 26

#__ type_ start__ end____ width___ exp.time_
 15 omega   71.00   96.00   1.0000    3.0000
omega____ theta____ kappa____ phi______ frames
    -      108.0000   15.0000  -30.0000 25

#__ type_ start__ end____ width___ exp.time_
 16 omega   40.00   88.00   1.0000    3.0000
omega____ theta____ kappa____ phi______ frames
    -      108.0000  -45.0000   30.0000 48

#__ type_ start__ end____ width___ exp.time_
 17 omega  129.00  155.00   1.0000    3.0000
omega____ theta____ kappa____ phi______ frames
    -      108.0000   77.0000 -120.0000 26

#__ type_ start__ end____ width___ exp.time_
 18 omega  131.00  176.00   1.0000    3.0000
omega____ theta____ kappa____ phi______ frames
    -      108.0000   45.0000  150.0000 45

#__ type_ start__ end____ width___ exp.time_
 19 omega   40.00   86.00   1.0000    3.0000
omega____ theta____ kappa____ phi______ frames
    -      108.0000  -45.0000  -90.0000 46

#__ type_ start__ end____ width___ exp.time_
 20 omega   81.00  107.00   1.0000    3.0000
omega____ theta____ kappa____ phi______ frames
    -      108.0000   77.0000  -30.0000 26

#__ type_ start__ end____ width___ exp.time_
 21 omega   81.00  107.00   1.0000    3.0000
omega____ theta____ kappa____ phi______ frames
    -      108.0000   77.0000  -60.0000 26

#__ type_ start__ end____ width___ exp.time_
 22 omega  126.00  173.00   1.0000    3.0000
omega____ theta____ kappa____ phi______ frames
    -      108.0000   77.0000  -60.0000 47

#__ type_ start__ end____ width___ exp.time_
 23 omega   81.00  107.00   1.0000    3.0000
omega____ theta____ kappa____ phi______ frames
    -      108.0000   77.0000 -120.0000 26

#__ type_ start__ end____ width___ exp.time_
 24 omega   91.00  175.00   1.0000    3.0000
omega____ theta____ kappa____ phi______ frames
    -      108.0000   45.0000 -150.0000 84

#__ type_ start__ end____ width___ exp.time_
 25 omega   73.00   98.00   1.0000    3.0000
omega____ theta____ kappa____ phi______ frames
    -      108.0000   15.0000    0.0000 25

#__ type_ start__ end____ width___ exp.time_
 26 omega   70.00  102.00   1.0000    3.0000
omega____ theta____ kappa____ phi______ frames
    -      108.0000   15.0000  -60.0000 32

#__ type_ start__ end____ width___ exp.time_
 27 omega  127.00  171.00   1.0000    3.0000
omega____ theta____ kappa____ phi______ frames
    -      108.0000   77.0000  -90.0000 44

#__ type_ start__ end____ width___ exp.time_
 28 omega   93.00  156.00   1.0000    3.0000
omega____ theta____ kappa____ phi______ frames
    -      108.0000   45.0000    0.0000 63

#__ type_ start__ end____ width___ exp.time_
 29 omega   77.00  112.00   1.0000    3.0000
omega____ theta____ kappa____ phi______ frames
    -      108.0000   15.0000   30.0000 35

#__ type_ start__ end____ width___ exp.time_
 30 omega   92.00  117.00   1.0000    3.0000
omega____ theta____ kappa____ phi______ frames
    -      108.0000   58.0000  -68.0000 25

#__ type_ start__ end____ width___ exp.time_
 31 omega   43.00  126.00   1.0000    3.0000
omega____ theta____ kappa____ phi______ frames
    -      108.0000  -77.0000   90.0000 83

#__ type_ start__ end____ width___ exp.time_
 32 omega   95.00  122.00   1.0000    3.0000
omega____ theta____ kappa____ phi______ frames
    -      108.0000   45.0000  -60.0000 27

#__ type_ start__ end____ width___ exp.time_
 33 omega   68.00  140.00   1.0000    3.0000
omega____ theta____ kappa____ phi______ frames
    -      108.0000  -15.0000  150.0000 72
;
_diffrn_measurement_device_type 'Xcalibur, Eos, Gemini'
_diffrn_measurement_method '\w scans'
_diffrn_orient_matrix_UB_11 -0.0662220000
_diffrn_orient_matrix_UB_12 -0.0814514000
_diffrn_orient_matrix_UB_13 0.0613108000
_diffrn_orient_matrix_UB_21 -0.1353160000
_diffrn_orient_matrix_UB_22 0.0722160000
_diffrn_orient_matrix_UB_23 -0.0170881000
_diffrn_orient_matrix_UB_31 -0.0385070000
_diffrn_orient_matrix_UB_32 -0.1128701000
_diffrn_orient_matrix_UB_33 -0.0552079000
_diffrn_radiation_monochromator graphite
_diffrn_radiation_type 'Cu K\a'
_diffrn_radiation_wavelength 1.5418
_diffrn_reflns_av_R_equivalents 0.0299
_diffrn_reflns_av_unetI/netI 0.0425
_diffrn_reflns_Laue_measured_fraction_full 0.999
_diffrn_reflns_Laue_measured_fraction_max 0.989
_diffrn_reflns_limit_h_max 11
_diffrn_reflns_limit_h_min -12
_diffrn_reflns_limit_k_max 11
_diffrn_reflns_limit_k_min -11
_diffrn_reflns_limit_l_max 21
_diffrn_reflns_limit_l_min -22
_diffrn_reflns_number 13060
_diffrn_reflns_point_group_measured_fraction_full 0.985
_diffrn_reflns_point_group_measured_fraction_max 0.964
_diffrn_reflns_theta_full 67.684
_diffrn_reflns_theta_max 71.128
_diffrn_reflns_theta_min 4.835
_diffrn_source 'Enhance (Cu) X-ray Source'
_exptl_absorpt_coefficient_mu 1.200
_exptl_absorpt_correction_T_max 1.00000
_exptl_absorpt_correction_T_min 0.95477
_exptl_absorpt_correction_type multi-scan
_exptl_absorpt_process_details
;
CrysAlisPro, Agilent Technologies,
Version 1.171.35.11 (release 16-05-2011 CrysAlis171 .NET)
(compiled May 16 2011,17:55:39)
Empirical absorption correction using spherical harmonics,
 implemented in SCALE3 ABSPACK scaling algorithm.
;
_exptl_crystal_colour Colorless
_exptl_crystal_density_diffrn 1.106
_exptl_crystal_description Block
_exptl_crystal_F_000 648
_exptl_crystal_size_max 0.200
_exptl_crystal_size_mid 0.130
_exptl_crystal_size_min 0.100
_refine_diff_density_max 0.941
_refine_diff_density_min -0.237
_refine_diff_density_rms 0.070
_refine_ls_abs_structure_details
;
 Flack x determined using 2694 quotients [(I+)-(I-)]/[(I+)+(I-)]
 (Parsons, Flack and Wagner, Acta Cryst. B69 (2013) 249-259).
;
_refine_ls_abs_structure_Flack 0.03(2)
_refine_ls_extinction_method none
_refine_ls_goodness_of_fit_ref 1.099
_refine_ls_hydrogen_treatment constr
_refine_ls_matrix_type full
_refine_ls_number_parameters 375
_refine_ls_number_reflns 6632
_refine_ls_number_restraints 1
_refine_ls_restrained_S_all 1.099
_refine_ls_R_factor_all 0.0597
_refine_ls_R_factor_gt 0.0579
_refine_ls_shift/su_max 0.000
_refine_ls_shift/su_mean 0.000
_refine_ls_structure_factor_coef Fsqd
_refine_ls_weighting_details 'w=1/[\s^2^(Fo^2^)+(0.0869P)^2^+1.2104P] where P=(Fo^2^+2Fc^2^)/3'
_refine_ls_weighting_scheme calc
_refine_ls_wR_factor_gt 0.1552
_refine_ls_wR_factor_ref 0.1572
_reflns_Friedel_coverage 0.835
_reflns_Friedel_fraction_full 0.969
_reflns_Friedel_fraction_max 0.936
_reflns_number_gt 6391
_reflns_number_total 6632
_reflns_threshold_expression 'I > 2\s(I)'
_cod_data_source_file c7ob00539c2.cif
_cod_data_source_block exp_4732
_cod_depositor_comments 'Adding full bibliography for 7155563--7155564.cif.'
_cod_original_cell_volume 1780.22(10)
_cod_database_code 7155564
_reflns_odcompleteness_completeness 99.94
_reflns_odcompleteness_iscentric 1
_reflns_odcompleteness_theta 66.97
_shelx_estimated_absorpt_t_max 0.889
_shelx_estimated_absorpt_t_min 0.795
_shelx_shelxl_version_number 2014/7
_shelx_space_group_comment
;
The symmetry employed for this shelxl refinement is uniquely defined
by the following loop, which should always be used as a source of
symmetry information in preference to the above space-group names.
They are only intended as comments.
;

loop_
_space_group_symop_operation_xyz
'x, y, z'
'-x, y+1/2, -z'

loop_
_atom_site_label
_atom_site_type_symbol
_atom_site_fract_x
_atom_site_fract_y
_atom_site_fract_z
_atom_site_U_iso_or_equiv
_atom_site_adp_type
_atom_site_occupancy
_atom_site_site_symmetry_order
_atom_site_calc_flag
_atom_site_refinement_flags_posn
_atom_site_refinement_flags_adp
Si1 Si 0.24334(11) 0.55455(12) 0.27541(6) 0.0226(3) Uani 1 1 d . .
Si2 Si 0.73265(12) 0.25399(12) 0.22068(6) 0.0241(3) Uani 1 1 d . .
O5 O 1.0269(3) 0.2537(4) 0.41723(17) 0.0303(7) Uani 1 1 d . .
O2 O 0.5374(4) 0.5567(4) 0.08110(18) 0.0334(7) Uani 1 1 d . .
O1 O 0.3670(4) 0.6826(4) 0.03944(19) 0.0314(8) Uani 1 1 d . .
O6 O 1.1127(3) -0.0140(3) 0.53041(16) 0.0252(7) Uani 1 1 d . .
H6 H 1.0306 -0.0211 0.5331 0.038 Uiso 1 1 calc R U
O3 O 0.6178(4) 0.8278(3) -0.02979(17) 0.0289(7) Uani 1 1 d . .
H3 H 0.5764 0.8965 -0.0425 0.043 Uiso 1 1 calc R U
O4 O 0.8565(3) 0.1332(3) 0.45745(18) 0.0290(7) Uani 1 1 d . .
C24 C 1.1499(4) -0.0309(4) 0.4565(2) 0.0232(9) Uani 1 1 d . .
H24 H 1.1716 -0.1272 0.4490 0.028 Uiso 1 1 calc R U
C1 C 0.2896(5) 0.7146(5) 0.2304(3) 0.0290(10) Uani 1 1 d . .
C23 C 0.8125(5) -0.0086(5) 0.4611(3) 0.0278(10) Uani 1 1 d . .
H23A H 0.7202 -0.0174 0.4425 0.033 Uiso 1 1 calc R U
H23B H 0.8172 -0.0409 0.5112 0.033 Uiso 1 1 calc R U
C22 C 0.9743(5) 0.1440(5) 0.4257(2) 0.0256(9) Uani 1 1 d . .
C8 C 0.6638(5) 0.8419(5) 0.0441(2) 0.0258(9) Uani 1 1 d . .
H8 H 0.6877 0.9376 0.0526 0.031 Uiso 1 1 calc R U
C9 C 0.7908(5) 0.7565(6) 0.0546(2) 0.0287(9) Uani 1 1 d . .
H9 H 0.7670 0.6623 0.0422 0.034 Uiso 1 1 calc R U
C7 C 0.3271(5) 0.8252(5) 0.0373(3) 0.0285(10) Uani 1 1 d . .
H7A H 0.2358 0.8354 0.0541 0.034 Uiso 1 1 calc R U
H7B H 0.3304 0.8599 -0.0123 0.034 Uiso 1 1 calc R U
C6 C 0.4868(5) 0.6680(5) 0.0725(2) 0.0274(10) Uani 1 1 d . .
C4 C 0.4262(5) 0.9027(5) 0.0873(2) 0.0236(9) Uani 1 1 d . .
H4 H 0.4549 0.9859 0.0626 0.028 Uiso 1 1 calc R U
C5 C 0.5472(5) 0.8045(5) 0.0952(2) 0.0239(9) Uani 1 1 d . .
H5 H 0.5803 0.8010 0.1462 0.029 Uiso 1 1 calc R U
C26 C 1.3939(5) 0.0025(5) 0.4970(3) 0.0327(10) Uani 1 1 d . .
H26A H 1.4730 0.0580 0.4889 0.039 Uiso 1 1 calc R U
H26B H 1.3678 0.0173 0.5471 0.039 Uiso 1 1 calc R U
C19 C 0.8439(5) -0.1327(4) 0.3392(2) 0.0236(9) Uani 1 1 d . .
H19 H 0.9147 -0.1754 0.3107 0.028 Uiso 1 1 calc R U
C12 C 0.8455(6) 0.7571(8) 0.1339(3) 0.0445(13) Uani 1 1 d . .
H12A H 0.8554 0.8494 0.1506 0.067 Uiso 1 1 calc R U
H12B H 0.9317 0.7125 0.1365 0.067 Uiso 1 1 calc R U
H12C H 0.7837 0.7099 0.1644 0.067 Uiso 1 1 calc R U
C32 C 0.7728(7) 0.3893(6) 0.2885(3) 0.0463(15) Uani 1 1 d . .
H32A H 0.7175 0.3779 0.3303 0.069 Uiso 1 1 calc R U
H32B H 0.7553 0.4769 0.2668 0.069 Uiso 1 1 calc R U
H32C H 0.8662 0.3833 0.3035 0.069 Uiso 1 1 calc R U
C21 C 1.0293(5) 0.0057(5) 0.4053(2) 0.0228(9) Uani 1 1 d . .
H21 H 1.0575 0.0064 0.3544 0.027 Uiso 1 1 calc R U
C25 C 1.2787(5) 0.0526(5) 0.4457(2) 0.0277(9) Uani 1 1 d . .
H25 H 1.2587 0.1466 0.4597 0.033 Uiso 1 1 calc R U
C2 C 0.3222(5) 0.8171(5) 0.2007(2) 0.0273(9) Uani 1 1 d . .
C10 C 0.9001(5) 0.8033(5) 0.0007(3) 0.0318(10) Uani 1 1 d . .
H10A H 0.9804 0.7486 0.0094 0.038 Uiso 1 1 calc R U
H10B H 0.8673 0.7849 -0.0488 0.038 Uiso 1 1 calc R U
C28 C 1.3225(6) 0.0560(7) 0.3658(3) 0.0420(12) Uani 1 1 d . .
H28A H 1.3204 -0.0347 0.3461 0.063 Uiso 1 1 calc R U
H28B H 1.4124 0.0917 0.3637 0.063 Uiso 1 1 calc R U
H28C H 1.2618 0.1129 0.3376 0.063 Uiso 1 1 calc R U
C18 C 0.7959(5) -0.0119(5) 0.2980(2) 0.0257(9) Uani 1 1 d . .
C3 C 0.3659(5) 0.9408(5) 0.1619(2) 0.0251(9) Uani 1 1 d . .
H3A H 0.4379 0.9833 0.1918 0.030 Uiso 1 1 calc R U
C20 C 0.9088(4) -0.0906(5) 0.4136(2) 0.0231(9) Uani 1 1 d . .
H20 H 0.9385 -0.1723 0.4402 0.028 Uiso 1 1 calc R U
C13 C 0.2512(5) 1.0449(6) 0.1529(3) 0.0335(10) Uani 1 1 d . .
H13A H 0.2830 1.1231 0.1270 0.050 Uiso 1 1 calc R U
H13B H 0.2219 1.0723 0.2002 0.050 Uiso 1 1 calc R U
H13C H 0.1771 1.0045 0.1259 0.050 Uiso 1 1 calc R U
C16 C 0.0975(6) 0.5871(6) 0.3345(3) 0.0397(13) Uani 1 1 d . .
H16A H 0.1203 0.6579 0.3689 0.060 Uiso 1 1 calc R U
H16B H 0.0758 0.5054 0.3605 0.060 Uiso 1 1 calc R U
H16C H 0.0209 0.6148 0.3048 0.060 Uiso 1 1 calc R U
C17 C 0.7640(5) 0.0891(5) 0.2664(3) 0.0282(10) Uani 1 1 d . .
C29 C 0.7322(5) -0.2393(6) 0.3485(3) 0.0328(10) Uani 1 1 d . .
H29A H 0.6618 -0.2013 0.3771 0.049 Uiso 1 1 calc R U
H29B H 0.7692 -0.3181 0.3729 0.049 Uiso 1 1 calc R U
H29C H 0.6958 -0.2652 0.3013 0.049 Uiso 1 1 calc R U
C30 C 0.5538(5) 0.2642(6) 0.1879(3) 0.0388(12) Uani 1 1 d . .
H30A H 0.4959 0.2360 0.2263 0.058 Uiso 1 1 calc R U
H30B H 0.5402 0.2055 0.1464 0.058 Uiso 1 1 calc R U
H30C H 0.5327 0.3563 0.1742 0.058 Uiso 1 1 calc R U
C31 C 0.8462(6) 0.2645(7) 0.1417(3) 0.0456(13) Uani 1 1 d . .
H31A H 0.8375 0.3526 0.1193 0.068 Uiso 1 1 calc R U
H31B H 0.8217 0.1954 0.1066 0.068 Uiso 1 1 calc R U
H31C H 0.9379 0.2509 0.1584 0.068 Uiso 1 1 calc R U
C11 C 0.9388(6) 0.9510(6) 0.0060(3) 0.0410(13) Uani 1 1 d . .
H11A H 1.0175 0.9670 -0.0222 0.062 Uiso 1 1 calc R U
H11B H 0.9579 0.9742 0.0562 0.062 Uiso 1 1 calc R U
H11C H 0.8657 1.0062 -0.0128 0.062 Uiso 1 1 calc R U
C14 C 0.1963(6) 0.4279(6) 0.2035(3) 0.0411(13) Uani 1 1 d . .
H14A H 0.1178 0.4591 0.1765 0.062 Uiso 1 1 calc R U
H14B H 0.1771 0.3420 0.2260 0.062 Uiso 1 1 calc R U
H14C H 0.2698 0.4172 0.1710 0.062 Uiso 1 1 calc R U
C15 C 0.3911(7) 0.4959(7) 0.3326(4) 0.0512(15) Uani 1 1 d . .
H15A H 0.4688 0.4887 0.3027 0.077 Uiso 1 1 calc R U
H15B H 0.3715 0.4085 0.3533 0.077 Uiso 1 1 calc R U
H15C H 0.4089 0.5603 0.3711 0.077 Uiso 1 1 calc R U
C27 C 1.4329(6) -0.1451(6) 0.4888(4) 0.0450(14) Uani 1 1 d . .
H27A H 1.4478 -0.1645 0.4383 0.067 Uiso 1 1 calc R U
H27B H 1.3615 -0.2020 0.5058 0.067 Uiso 1 1 calc R U
H27C H 1.5141 -0.1629 0.5171 0.067 Uiso 1 1 calc R U

loop_
_atom_site_aniso_label
_atom_site_aniso_U_11
_atom_site_aniso_U_22
_atom_site_aniso_U_33
_atom_site_aniso_U_23
_atom_site_aniso_U_13
_atom_site_aniso_U_12
Si1 0.0236(5) 0.0181(6) 0.0263(6) -0.0007(4) 0.0031(4) 0.0010(5)
Si2 0.0277(6) 0.0189(6) 0.0254(6) 0.0021(5) -0.0060(4) -0.0013(5)
O5 0.0390(18) 0.0179(16) 0.0337(17) -0.0001(14) -0.0033(13) 0.0021(15)
O2 0.051(2) 0.0186(16) 0.0313(16) 0.0005(14) 0.0051(14) -0.0014(16)
O1 0.039(2) 0.0244(17) 0.0312(17) -0.0058(13) -0.0014(14) -0.0092(14)
O6 0.0279(16) 0.0264(17) 0.0214(15) -0.0020(12) 0.0004(12) -0.0006(13)
O3 0.043(2) 0.0239(17) 0.0198(15) 0.0002(12) 0.0003(13) 0.0014(14)
O4 0.0314(18) 0.0226(17) 0.0331(17) -0.0064(13) 0.0009(13) 0.0053(13)
C24 0.027(2) 0.019(2) 0.023(2) -0.0022(16) -0.0010(16) 0.0054(17)
C1 0.031(2) 0.027(3) 0.030(2) 0.0000(18) 0.0084(18) -0.0011(18)
C23 0.031(2) 0.027(2) 0.025(2) -0.0051(18) 0.0043(17) 0.0023(19)
C22 0.033(2) 0.021(2) 0.023(2) -0.0005(16) -0.0065(17) 0.0062(18)
C8 0.035(2) 0.021(2) 0.021(2) -0.0009(17) 0.0008(17) -0.0042(18)
C9 0.031(2) 0.027(2) 0.028(2) -0.001(2) 0.0040(17) 0.003(2)
C7 0.032(2) 0.027(2) 0.026(2) -0.0015(19) -0.0023(18) -0.0028(19)
C6 0.037(3) 0.023(2) 0.023(2) -0.0017(17) 0.0086(18) -0.0076(19)
C4 0.030(2) 0.021(2) 0.020(2) -0.0001(16) 0.0020(16) -0.0047(18)
C5 0.031(2) 0.021(2) 0.0193(19) 0.0002(16) 0.0026(17) -0.0039(17)
C26 0.029(2) 0.034(3) 0.036(3) -0.004(2) -0.0001(19) 0.003(2)
C19 0.030(2) 0.017(2) 0.024(2) -0.0007(16) -0.0020(17) 0.0033(16)
C12 0.044(3) 0.058(3) 0.032(3) 0.003(3) -0.001(2) 0.014(3)
C32 0.064(4) 0.028(3) 0.045(3) -0.006(2) -0.021(3) 0.001(3)
C21 0.030(2) 0.019(2) 0.0189(19) -0.0009(16) -0.0007(16) 0.0006(17)
C25 0.033(2) 0.025(2) 0.025(2) -0.0027(19) 0.0005(17) 0.002(2)
C2 0.029(2) 0.028(2) 0.025(2) -0.0036(19) 0.0049(18) -0.0015(19)
C10 0.032(2) 0.029(2) 0.034(3) -0.004(2) 0.003(2) 0.0000(19)
C28 0.045(3) 0.050(3) 0.032(3) 0.002(3) 0.008(2) -0.005(3)
C18 0.028(2) 0.025(2) 0.024(2) -0.0035(18) -0.0048(17) -0.0007(18)
C3 0.032(2) 0.020(2) 0.024(2) -0.0010(16) 0.0030(18) -0.0041(17)
C20 0.028(2) 0.019(2) 0.023(2) 0.0009(16) -0.0034(16) 0.0035(17)
C13 0.044(3) 0.025(2) 0.031(2) -0.003(2) 0.0031(19) 0.000(2)
C16 0.043(3) 0.035(3) 0.042(3) 0.002(2) 0.021(2) 0.001(2)
C17 0.036(3) 0.023(2) 0.025(2) 0.0003(18) -0.0045(18) 0.0022(18)
C29 0.040(3) 0.023(2) 0.036(2) 0.000(2) -0.0062(19) -0.004(2)
C30 0.038(3) 0.031(3) 0.047(3) 0.009(2) -0.012(2) -0.004(2)
C31 0.043(3) 0.054(3) 0.040(3) 0.012(3) -0.003(2) -0.008(3)
C11 0.034(3) 0.036(3) 0.053(3) -0.006(2) 0.008(2) 0.000(2)
C14 0.049(3) 0.034(3) 0.040(3) -0.014(2) 0.001(2) -0.002(2)
C15 0.052(4) 0.041(3) 0.059(4) 0.004(3) -0.021(3) 0.007(3)
C27 0.037(3) 0.032(3) 0.066(4) -0.006(3) -0.002(3) 0.004(2)

loop_
_atom_type_symbol
_atom_type_description
_atom_type_scat_dispersion_real
_atom_type_scat_dispersion_imag
_atom_type_scat_source
C C 0.0181 0.0091 'International Tables Vol C Tables 4.2.6.8 and 6.1.1.4'
H H 0.0000 0.0000 'International Tables Vol C Tables 4.2.6.8 and 6.1.1.4'
O O 0.0492 0.0322 'International Tables Vol C Tables 4.2.6.8 and 6.1.1.4'
Si Si 0.2541 0.3302 'International Tables Vol C Tables 4.2.6.8 and 6.1.1.4'

loop_
_geom_angle_atom_site_label_1
_geom_angle_atom_site_label_2
_geom_angle_atom_site_label_3
_geom_angle
C1 Si1 C16 108.8(2)
C1 Si1 C14 108.4(3)
C1 Si1 C15 108.2(3)
C16 Si1 C14 110.1(3)
C16 Si1 C15 109.7(3)
C14 Si1 C15 111.5(3)
C32 Si2 C30 111.2(3)
C32 Si2 C31 111.0(3)
C17 Si2 C32 107.2(3)
C17 Si2 C30 109.9(2)
C17 Si2 C31 107.7(3)
C30 Si2 C31 109.9(3)
C6 O1 C7 110.8(3)
C24 O6 H6 109.5
C8 O3 H3 109.5
C22 O4 C23 111.4(3)
O6 C24 H24 108.1
O6 C24 C21 109.5(3)
O6 C24 C25 107.4(4)
C21 C24 H24 108.1
C25 C24 H24 108.1
C25 C24 C21 115.5(4)
C2 C1 Si1 178.5(5)
O4 C23 H23A 110.4
O4 C23 H23B 110.4
O4 C23 C20 106.4(4)
H23A C23 H23B 108.6
C20 C23 H23A 110.4
C20 C23 H23B 110.4
O5 C22 O4 121.2(4)
O5 C22 C21 127.4(4)
O4 C22 C21 111.4(4)
O3 C8 H8 108.3
O3 C8 C9 107.9(4)
O3 C8 C5 109.1(4)
C9 C8 H8 108.3
C9 C8 C5 115.0(4)
C5 C8 H8 108.3
C8 C9 H9 107.4
C8 C9 C12 112.7(4)
C8 C9 C10 110.3(4)
C12 C9 H9 107.4
C12 C9 C10 111.4(4)
C10 C9 H9 107.4
O1 C7 H7A 110.3
O1 C7 H7B 110.3
O1 C7 C4 107.1(4)
H7A C7 H7B 108.6
C4 C7 H7A 110.3
C4 C7 H7B 110.3
O2 C6 O1 121.2(4)
O2 C6 C5 127.0(5)
O1 C6 C5 111.8(4)
C7 C4 H4 109.2
C7 C4 C5 103.3(4)
C7 C4 C3 113.0(4)
C5 C4 H4 109.2
C5 C4 C3 112.8(4)
C3 C4 H4 109.2
C8 C5 H5 110.4
C6 C5 C8 109.8(4)
C6 C5 C4 103.1(4)
C6 C5 H5 110.4
C4 C5 C8 112.7(4)
C4 C5 H5 110.4
H26A C26 H26B 107.4
C25 C26 H26A 108.4
C25 C26 H26B 108.4
C27 C26 H26A 108.4
C27 C26 H26B 108.4
C27 C26 C25 115.7(5)
C18 C19 H19 107.3
C18 C19 C20 110.7(4)
C18 C19 C29 112.4(4)
C20 C19 H19 107.3
C29 C19 H19 107.3
C29 C19 C20 111.5(4)
C9 C12 H12A 109.5
C9 C12 H12B 109.5
C9 C12 H12C 109.5
H12A C12 H12B 109.5
H12A C12 H12C 109.5
H12B C12 H12C 109.5
Si2 C32 H32A 109.5
Si2 C32 H32B 109.5
Si2 C32 H32C 109.5
H32A C32 H32B 109.5
H32A C32 H32C 109.5
H32B C32 H32C 109.5
C24 C21 H21 110.1
C22 C21 C24 109.8(3)
C22 C21 H21 110.1
C22 C21 C20 103.9(4)
C20 C21 C24 112.8(4)
C20 C21 H21 110.1
C24 C25 C26 110.8(4)
C24 C25 H25 107.1
C24 C25 C28 113.1(4)
C26 C25 H25 107.1
C26 C25 C28 111.3(4)
C28 C25 H25 107.1
C1 C2 C3 177.7(5)
C9 C10 H10A 108.5
C9 C10 H10B 108.5
H10A C10 H10B 107.5
C11 C10 C9 115.2(4)
C11 C10 H10A 108.5
C11 C10 H10B 108.5
C25 C28 H28A 109.5
C25 C28 H28B 109.5
C25 C28 H28C 109.5
H28A C28 H28B 109.5
H28A C28 H28C 109.5
H28B C28 H28C 109.5
C17 C18 C19 176.1(5)
C4 C3 H3A 107.5
C2 C3 C4 110.5(4)
C2 C3 H3A 107.5
C2 C3 C13 111.9(4)
C13 C3 C4 111.7(4)
C13 C3 H3A 107.5
C23 C20 C19 112.9(4)
C23 C20 H20 109.3
C19 C20 H20 109.3
C21 C20 C23 103.4(4)
C21 C20 C19 112.5(4)
C21 C20 H20 109.3
C3 C13 H13A 109.5
C3 C13 H13B 109.5
C3 C13 H13C 109.5
H13A C13 H13B 109.5
H13A C13 H13C 109.5
H13B C13 H13C 109.5
Si1 C16 H16A 109.5
Si1 C16 H16B 109.5
Si1 C16 H16C 109.5
H16A C16 H16B 109.5
H16A C16 H16C 109.5
H16B C16 H16C 109.5
C18 C17 Si2 173.6(5)
C19 C29 H29A 109.5
C19 C29 H29B 109.5
C19 C29 H29C 109.5
H29A C29 H29B 109.5
H29A C29 H29C 109.5
H29B C29 H29C 109.5
Si2 C30 H30A 109.5
Si2 C30 H30B 109.5
Si2 C30 H30C 109.5
H30A C30 H30B 109.5
H30A C30 H30C 109.5
H30B C30 H30C 109.5
Si2 C31 H31A 109.5
Si2 C31 H31B 109.5
Si2 C31 H31C 109.5
H31A C31 H31B 109.5
H31A C31 H31C 109.5
H31B C31 H31C 109.5
C10 C11 H11A 109.5
C10 C11 H11B 109.5
C10 C11 H11C 109.5
H11A C11 H11B 109.5
H11A C11 H11C 109.5
H11B C11 H11C 109.5
Si1 C14 H14A 109.5
Si1 C14 H14B 109.5
Si1 C14 H14C 109.5
H14A C14 H14B 109.5
H14A C14 H14C 109.5
H14B C14 H14C 109.5
Si1 C15 H15A 109.5
Si1 C15 H15B 109.5
Si1 C15 H15C 109.5
H15A C15 H15B 109.5
H15A C15 H15C 109.5
H15B C15 H15C 109.5
C26 C27 H27A 109.5
C26 C27 H27B 109.5
C26 C27 H27C 109.5
H27A C27 H27B 109.5
H27A C27 H27C 109.5
H27B C27 H27C 109.5

loop_
_geom_bond_atom_site_label_1
_geom_bond_atom_site_label_2
_geom_bond_distance
Si1 C1 1.838(5)
Si1 C16 1.859(5)
Si1 C14 1.860(5)
Si1 C15 1.865(6)
Si2 C32 1.853(6)
Si2 C17 1.845(5)
Si2 C30 1.857(5)
Si2 C31 1.860(6)
O5 C22 1.209(6)
O2 C6 1.211(6)
O1 C7 1.455(6)
O1 C6 1.324(6)
O6 H6 0.8200
O6 C24 1.422(5)
O3 H3 0.8200
O3 C8 1.422(5)
O4 C23 1.460(6)
O4 C22 1.324(6)
C24 H24 0.9800
C24 C21 1.540(6)
C24 C25 1.536(6)
C1 C2 1.193(7)
C23 H23A 0.9700
C23 H23B 0.9700
C23 C20 1.537(6)
C22 C21 1.514(6)
C8 H8 0.9800
C8 C9 1.520(7)
C8 C5 1.551(6)
C9 H9 0.9800
C9 C12 1.535(7)
C9 C10 1.555(6)
C7 H7A 0.9700
C7 H7B 0.9700
C7 C4 1.527(6)
C6 C5 1.520(6)
C4 H4 0.9800
C4 C5 1.543(6)
C4 C3 1.551(6)
C5 H5 0.9800
C26 H26A 0.9700
C26 H26B 0.9700
C26 C25 1.538(6)
C26 C27 1.508(7)
C19 H19 0.9800
C19 C18 1.477(6)
C19 C20 1.545(6)
C19 C29 1.537(7)
C12 H12A 0.9600
C12 H12B 0.9600
C12 H12C 0.9600
C32 H32A 0.9600
C32 H32B 0.9600
C32 H32C 0.9600
C21 H21 0.9800
C21 C20 1.535(6)
C25 H25 0.9800
C25 C28 1.538(6)
C2 C3 1.478(6)
C10 H10A 0.9700
C10 H10B 0.9700
C10 C11 1.503(7)
C28 H28A 0.9600
C28 H28B 0.9600
C28 H28C 0.9600
C18 C17 1.186(7)
C3 H3A 0.9800
C3 C13 1.534(7)
C20 H20 0.9800
C13 H13A 0.9600
C13 H13B 0.9600
C13 H13C 0.9600
C16 H16A 0.9600
C16 H16B 0.9600
C16 H16C 0.9600
C29 H29A 0.9600
C29 H29B 0.9600
C29 H29C 0.9600
C30 H30A 0.9600
C30 H30B 0.9600
C30 H30C 0.9600
C31 H31A 0.9600
C31 H31B 0.9600
C31 H31C 0.9600
C11 H11A 0.9600
C11 H11B 0.9600
C11 H11C 0.9600
C14 H14A 0.9600
C14 H14B 0.9600
C14 H14C 0.9600
C15 H15A 0.9600
C15 H15B 0.9600
C15 H15C 0.9600
C27 H27A 0.9600
C27 H27B 0.9600
C27 H27C 0.9600

loop_
_geom_torsion_atom_site_label_1
_geom_torsion_atom_site_label_2
_geom_torsion_atom_site_label_3
_geom_torsion_atom_site_label_4
_geom_torsion
O5 C22 C21 C24 70.5(6)
O5 C22 C21 C20 -168.6(4)
O2 C6 C5 C8 72.7(6)
O2 C6 C5 C4 -167.0(4)
O1 C7 C4 C5 18.6(4)
O1 C7 C4 C3 -103.5(4)
O1 C6 C5 C8 -106.4(4)
O1 C6 C5 C4 13.9(5)
O6 C24 C21 C22 51.0(5)
O6 C24 C21 C20 -64.4(5)
O6 C24 C25 C26 60.3(5)
O6 C24 C25 C28 -173.9(4)
O3 C8 C9 C12 -176.7(4)
O3 C8 C9 C10 58.1(5)
O3 C8 C5 C6 50.2(5)
O3 C8 C5 C4 -64.1(5)
O4 C23 C20 C19 -104.5(4)
O4 C23 C20 C21 17.3(4)
O4 C22 C21 C24 -107.8(4)
O4 C22 C21 C20 13.1(5)
C24 C21 C20 C23 101.0(4)
C24 C21 C20 C19 -136.8(4)
C23 O4 C22 O5 179.6(4)
C23 O4 C22 C21 -2.0(5)
C22 O4 C23 C20 -10.1(5)
C22 C21 C20 C23 -17.8(4)
C22 C21 C20 C19 104.3(4)
C8 C9 C10 C11 56.9(6)
C9 C8 C5 C6 -71.1(5)
C9 C8 C5 C4 174.6(4)
C7 O1 C6 O2 178.7(4)
C7 O1 C6 C5 -2.1(5)
C7 C4 C5 C8 99.3(4)
C7 C4 C5 C6 -19.0(4)
C7 C4 C3 C2 58.5(5)
C7 C4 C3 C13 -66.7(5)
C6 O1 C7 C4 -10.9(5)
C5 C8 C9 C12 -54.7(6)
C5 C8 C9 C10 -179.9(4)
C5 C4 C3 C2 -58.1(5)
C5 C4 C3 C13 176.6(4)
C12 C9 C10 C11 -69.0(6)
C21 C24 C25 C26 -177.2(4)
C21 C24 C25 C28 -51.4(6)
C25 C24 C21 C22 -70.3(5)
C25 C24 C21 C20 174.2(4)
C18 C19 C20 C23 57.2(5)
C18 C19 C20 C21 -59.3(5)
C3 C4 C5 C8 -138.4(4)
C3 C4 C5 C6 103.3(4)
C29 C19 C20 C23 -68.8(5)
C29 C19 C20 C21 174.7(4)
C27 C26 C25 C24 58.6(6)
C27 C26 C25 C28 -68.2(6)
